data_2203198
loop_
_publ_author_name
'Argay, Gyula'
'F\'abi\'an, L\'aszl\'o'
'K\'alm\'an, Alajos'
'Bern\'ath, G\'abor'
'Cs. Gyarmati, Zsuzsanna'

_publ_section_title
;
 <i>cis</i>-7-Azabicyclo[4.2.0]octan-8-one
;
_journal_issue 2
_journal_name_full 'Acta Crystallographica Section E'
_journal_page_first o170
_journal_page_last o172
_journal_paper_doi 10.1107/S1600536803027958
_journal_volume 60
_journal_year 2004
_chemical_formula_iupac 'C7 H11 N O'
_chemical_formula_moiety 'C7 H11 N O'
_chemical_formula_sum 'C7 H11 N O'
_chemical_formula_weight 125.17
_chemical_melting_point 329.5(5)
_chemical_name_systematic
;
 cis-7-azabicyclo[4.2.0]octan-8-one
;
_space_group_IT_number 14
_symmetry_cell_setting monoclinic
_symmetry_space_group_name_Hall '-P 2ybc'
_symmetry_space_group_name_H-M 'P 1 21/c 1'
_atom_sites_solution_hydrogens geom
_atom_sites_solution_primary direct
_atom_sites_solution_secondary difmap
_audit_creation_method SHELXL-97
_cell_angle_alpha 90.00
_cell_angle_beta 112.000(10)
_cell_angle_gamma 90.00
_cell_formula_units_Z 4
_cell_length_a 11.3330(10)
_cell_length_b 6.4740(10)
_cell_length_c 10.1810(10)
_cell_measurement_reflns_used 25
_cell_measurement_temperature 293(2)
_cell_measurement_theta_max 32.34
_cell_measurement_theta_min 29.31
_cell_volume 692.59(15)
_computing_cell_refinement 'CAD-4 EXPRESS'
_computing_data_collection 'CAD-4 EXPRESS (Enraf-Nonius, 1992)'
_computing_data_reduction 'XCAD4 (Harms 1996)'
_computing_molecular_graphics 'ORTEP-3 (Farrugia, 1997) and RPluto in CSD (Allen, 2002)'
_computing_publication_material SHELXL97
_computing_structure_refinement 'SHELXL97 (Sheldrick, 1997)'
_computing_structure_solution 'SHELXS97 (Sheldrick, 1997)'
_diffrn_ambient_temperature 293(2)
_diffrn_measured_fraction_theta_full 0.992
_diffrn_measured_fraction_theta_max 0.992
_diffrn_measurement_device_type 'Enraf-Nonius CAD-4'
_diffrn_measurement_method \w-\q
_diffrn_radiation_monochromator graphite
_diffrn_radiation_source 'fine-focus sealed tube'
_diffrn_radiation_type 'Cu K\a'
_diffrn_radiation_wavelength 1.54180
_diffrn_reflns_av_R_equivalents 0.0103
_diffrn_reflns_av_sigmaI/netI 0.0089
_diffrn_reflns_limit_h_max 7
_diffrn_reflns_limit_h_min -14
_diffrn_reflns_limit_k_max 8
_diffrn_reflns_limit_k_min -1
_diffrn_reflns_limit_l_max 12
_diffrn_reflns_limit_l_min -12
_diffrn_reflns_number 1554
_diffrn_reflns_theta_full 75.55
_diffrn_reflns_theta_max 75.55
_diffrn_reflns_theta_min 4.21
_diffrn_standards_decay_% 8
_diffrn_standards_interval_time 60
_diffrn_standards_number 3
_exptl_absorpt_coefficient_mu 0.643
_exptl_absorpt_correction_T_max 0.8218
_exptl_absorpt_correction_T_min 0.7657
_exptl_absorpt_correction_type psi-scan
_exptl_absorpt_process_details '(North et al., 1968)'
_exptl_crystal_colour colourless
_exptl_crystal_density_diffrn 1.200
_exptl_crystal_density_method 'not measured'
_exptl_crystal_description prism
_exptl_crystal_F_000 272
_exptl_crystal_size_max 0.50
_exptl_crystal_size_mid 0.35
_exptl_crystal_size_min 0.30
_refine_diff_density_max 0.228
_refine_diff_density_min -0.146
_refine_ls_extinction_coef 0.012(3)
_refine_ls_extinction_expression Fc^*^=kFc[1+0.001xFc^2^\l^3^/sin(2\q)]^-1/4^
_refine_ls_extinction_method SHELXL97
_refine_ls_goodness_of_fit_ref 1.304
_refine_ls_hydrogen_treatment riding
_refine_ls_matrix_type full
_refine_ls_number_parameters 108
_refine_ls_number_reflns 1433
_refine_ls_number_restraints 188
_refine_ls_restrained_S_all 1.236
_refine_ls_R_factor_all 0.0560
_refine_ls_R_factor_gt 0.0521
_refine_ls_shift/su_max 0.000
_refine_ls_shift/su_mean 0.000
_refine_ls_structure_factor_coef Fsqd
_refine_ls_weighting_details 'calc w = 1/[\s^2^(Fo^2^)+(0.101P)^2^+0.05P] where P = (Fo^2^+2Fc^2^)/3'
_refine_ls_weighting_scheme calc
_refine_ls_wR_factor_gt 0.1824
_refine_ls_wR_factor_ref 0.1853
_reflns_number_gt 1256
_reflns_number_total 1433
_reflns_threshold_expression I>2\s(I)
_cod_data_source_file lh6150.cif
_cod_data_source_block 2
_cod_depositor_comments
;
The following automatic conversions were performed:

'_chemical_melting_point' value '329-330' was changed to '329.5(5)' -
the average value was taken and precision was estimated.

Automatic conversion script
Id: cif_fix_values 1646 2011-03-28 12:23:43Z adriana 

The following automatic conversions were performed:

'_chemical_melting_point' value '329-330' was changed to '329.5(5)' -
the average value was taken and precision was estimated.

Automatic conversion script
Id: cif_fix_values 1715 2011-07-08 13:25:40Z adriana 
;
_cod_original_cell_volume 692.59(14)
_cod_original_sg_symbol_H-M 'P 21/c'
_cod_database_code 2203198
_cod_database_fobs_code 2203198

loop_
_symmetry_equiv_pos_as_xyz
'x, y, z'
'x, -y+1/2, z+1/2'
'-x, -y, -z'
'-x, y-1/2, -z-1/2'

loop_
_atom_site_label
_atom_site_fract_x
_atom_site_fract_y
_atom_site_fract_z
_atom_site_U_iso_or_equiv
_atom_site_adp_type
_atom_site_calc_flag
_atom_site_refinement_flags
_atom_site_occupancy
_atom_site_disorder_assembly
_atom_site_disorder_group
_atom_site_type_symbol
C1 0.29462(14) 0.4259(2) 0.41635(14) 0.0589(4) Uani d DU 1 . . C
H1A 0.3219 0.5110 0.3532 0.077 Uiso calc PR 0.769(7) A 1 H
H1B 0.3234 0.5103 0.3542 0.077 Uiso calc PR 0.231(7) A 2 H
C2A 0.1508(3) 0.4204(8) 0.3717(6) 0.0667(10) Uani d PDU 0.769(7) A 1 C
H2A1 0.1201 0.5590 0.3764 0.087 Uiso calc PR 0.769(7) A 1 H
H2A2 0.1128 0.3738 0.2743 0.087 Uiso calc PR 0.769(7) A 1 H
C3A 0.1094(3) 0.2785(4) 0.4650(4) 0.0745(7) Uani d PDU 0.769(7) A 1 C
H3A1 0.0175 0.2661 0.4250 0.097 Uiso calc PR 0.769(7) A 1 H
H3A2 0.1331 0.3406 0.5580 0.097 Uiso calc PR 0.769(7) A 1 H
C4A 0.1676(3) 0.0642(5) 0.4810(4) 0.0745(7) Uani d PDU 0.769(7) A 1 C
H4A1 0.0988 -0.0342 0.4407 0.097 Uiso calc PR 0.769(7) A 1 H
H4A2 0.2072 0.0342 0.5814 0.097 Uiso calc PR 0.769(7) A 1 H
C5A 0.2654(4) 0.0250(7) 0.4148(6) 0.0622(8) Uani d PDU 0.769(7) A 1 C
H5A1 0.3134 -0.0988 0.4555 0.081 Uiso calc PR 0.769(7) A 1 H
H5A2 0.2224 0.0032 0.3138 0.081 Uiso calc PR 0.769(7) A 1 H
C2B 0.1574(9) 0.470(2) 0.394(3) 0.072(4) Uani d PDU 0.231(7) A 2 C
H2B1 0.1540 0.5391 0.4774 0.094 Uiso calc PR 0.231(7) A 2 H
H2B2 0.1207 0.5616 0.3139 0.094 Uiso calc PR 0.231(7) A 2 H
C3B 0.0810(9) 0.2735(17) 0.3687(19) 0.103(3) Uani d PDU 0.231(7) A 2 C
H3B1 0.0691 0.2220 0.2751 0.134 Uiso calc PR 0.231(7) A 2 H
H3B2 -0.0025 0.3051 0.3693 0.134 Uiso calc PR 0.231(7) A 2 H
C4B 0.1404(11) 0.104(3) 0.476(2) 0.103(3) Uani d PDU 0.231(7) A 2 C
H4B1 0.0841 -0.0137 0.4612 0.134 Uiso calc PR 0.231(7) A 2 H
H4B2 0.1641 0.1539 0.5723 0.134 Uiso calc PR 0.231(7) A 2 H
C5B 0.2567(16) 0.053(2) 0.442(2) 0.084(5) Uani d PDU 0.231(7) A 2 C
H5B1 0.3020 -0.0546 0.5073 0.109 Uiso calc PR 0.231(7) A 2 H
H5B2 0.2246 -0.0097 0.3482 0.109 Uiso calc PR 0.231(7) A 2 H
C6 0.35598(15) 0.2074(3) 0.44054(16) 0.0610(5) Uani d DU 1 A . C
H6A 0.4135 0.1907 0.3895 0.079 Uiso calc PR 0.769(7) A 1 H
H6B 0.4071 0.1713 0.3847 0.079 Uiso calc PR 0.231(7) A 2 H
N7 0.42568(13) 0.2716(2) 0.58807(14) 0.0661(4) Uani d U 1 . . N
H7 0.4799 0.2087 0.6598 0.086 Uiso calc R 1 A . H
C8 0.37583(14) 0.4609(2) 0.57222(15) 0.0589(4) Uani d U 1 A . C
O1 0.38991(13) 0.60397(19) 0.65522(12) 0.0788(5) Uani d U 1 . . O

loop_
_atom_site_aniso_label
_atom_site_aniso_U_11
_atom_site_aniso_U_22
_atom_site_aniso_U_33
_atom_site_aniso_U_12
_atom_site_aniso_U_13
_atom_site_aniso_U_23
C1 0.0662(9) 0.0549(8) 0.0517(8) -0.0100(6) 0.0175(6) 0.0072(6)
C2A 0.0619(16) 0.059(2) 0.0662(19) 0.0025(11) 0.0095(12) -0.0031(18)
C3A 0.0711(12) 0.0739(13) 0.0868(14) -0.0113(8) 0.0392(11) -0.0019(9)
C4A 0.0711(12) 0.0739(13) 0.0868(14) -0.0113(8) 0.0392(11) -0.0019(9)
C5A 0.0791(16) 0.0479(17) 0.065(2) -0.0039(12) 0.0328(12) -0.0103(14)
C2B 0.067(5) 0.049(6) 0.082(9) -0.009(4) 0.007(4) -0.009(5)
C3B 0.064(4) 0.094(6) 0.149(8) -0.009(3) 0.038(4) 0.019(5)
C4B 0.064(4) 0.094(6) 0.149(8) -0.009(3) 0.038(4) 0.019(5)
C5B 0.140(11) 0.044(5) 0.074(8) 0.008(5) 0.047(6) -0.022(4)
C6 0.0633(9) 0.0638(9) 0.0589(8) -0.0011(6) 0.0263(7) -0.0006(6)
N7 0.0622(8) 0.0669(8) 0.0588(8) 0.0041(6) 0.0107(6) 0.0050(6)
C8 0.0591(8) 0.0573(8) 0.0544(8) -0.0117(6) 0.0144(6) 0.0031(6)
O1 0.0929(9) 0.0622(8) 0.0672(7) -0.0139(6) 0.0137(6) -0.0088(5)

loop_
_atom_type_symbol
_atom_type_description
_atom_type_scat_dispersion_real
_atom_type_scat_dispersion_imag
_atom_type_scat_source
C C 0.0181 0.0091 'International Tables Vol C Tables 4.2.6.8 and 6.1.1.4'
H H 0.0000 0.0000 'International Tables Vol C Tables 4.2.6.8 and 6.1.1.4'
N N 0.0311 0.0180 'International Tables Vol C Tables 4.2.6.8 and 6.1.1.4'
O O 0.0492 0.0322 'International Tables Vol C Tables 4.2.6.8 and 6.1.1.4'

loop_
_geom_angle_atom_site_label_1
_geom_angle_atom_site_label_2
_geom_angle_atom_site_label_3
_geom_angle
C2B C1 C8 108.2(9)
C2A C1 C8 118.5(2)
C2B C1 C6 124.7(5)
C2A C1 C6 113.1(2)
C8 C1 C6 84.87(11)
C2A C1 H1A 112.5
C8 C1 H1A 112.5
C6 C1 H1A 112.5
C2B C1 H1B 111.8
C8 C1 H1B 111.8
C6 C1 H1B 111.8
C3A C2A C1 112.1(3)
C3A C2A H2A1 109.2
C1 C2A H2A1 109.2
C3A C2A H2A2 109.2
C1 C2A H2A2 109.2
H2A1 C2A H2A2 107.9
C2A C3A C4A 113.4(3)
C2A C3A H3A1 108.9
C4A C3A H3A1 108.9
C2A C3A H3A2 108.9
C4A C3A H3A2 108.9
H3A1 C3A H3A2 107.7
C3A C4A C5A 117.7(3)
C3A C4A H4A1 107.9
C5A C4A H4A1 107.9
C3A C4A H4A2 107.9
C5A C4A H4A2 107.9
H4A1 C4A H4A2 107.2
C6 C5A C4A 110.6(3)
C6 C5A H5A1 109.5
C4A C5A H5A1 109.5
C6 C5A H5A2 109.5
C4A C5A H5A2 109.5
H5A1 C5A H5A2 108.1
C3B C2B C1 111.0(8)
C3B C2B H2B1 109.4
C1 C2B H2B1 109.4
C3B C2B H2B2 109.4
C1 C2B H2B2 109.4
H2B1 C2B H2B2 108.0
C2B C3B C4B 114.5(15)
C2B C3B H3B1 108.6
C4B C3B H3B1 108.6
C2B C3B H3B2 108.6
C4B C3B H3B2 108.6
H3B1 C3B H3B2 107.6
C3B C4B C5B 100.5(14)
C3B C4B H4B1 111.7
C5B C4B H4B1 111.7
C3B C4B H4B2 111.7
C5B C4B H4B2 111.7
H4B1 C4B H4B2 109.4
C6 C5B C4B 124.8(11)
C6 C5B H5B1 106.1
C4B C5B H5B1 106.1
C6 C5B H5B2 106.1
C4B C5B H5B2 106.1
H5B1 C5B H5B2 106.3
N7 C6 C5B 107.3(8)
N7 C6 C5A 117.7(2)
N7 C6 C1 86.67(11)
C5B C6 C1 108.2(7)
C5A C6 C1 116.5(2)
N7 C6 H6A 111.3
C5A C6 H6A 111.3
C1 C6 H6A 111.3
N7 C6 H6B 116.8
C5B C6 H6B 116.8
C1 C6 H6B 116.8
C8 N7 C6 95.45(12)
C8 N7 H7 132.3
C6 N7 H7 132.3
O1 C8 N7 132.26(14)
O1 C8 C1 134.71(15)
N7 C8 C1 93.01(12)

loop_
_geom_bond_atom_site_label_1
_geom_bond_atom_site_label_2
_geom_bond_distance
_geom_bond_publ_flag
C1 C2B 1.513(8) ?
C1 C2A 1.519(4) yes
C1 C8 1.524(2) yes
C1 C6 1.555(2) yes
C1 H1A 0.9800 ?
C1 H1B 0.9800 ?
C2A C3A 1.516(5) yes
C2A H2A1 0.9700 ?
C2A H2A2 0.9700 ?
C3A C4A 1.519(4) yes
C3A H3A1 0.9700 ?
C3A H3A2 0.9700 ?
C4A C5A 1.519(4) yes
C4A H4A1 0.9700 ?
C4A H4A2 0.9700 ?
C5A C6 1.521(4) yes
C5A H5A1 0.9700 ?
C5A H5A2 0.9700 ?
C2B C3B 1.506(8) ?
C2B H2B1 0.9700 ?
C2B H2B2 0.9700 ?
C3B C4B 1.514(8) ?
C3B H3B1 0.9700 ?
C3B H3B2 0.9700 ?
C4B C5B 1.521(8) ?
C4B H4B1 0.9700 ?
C4B H4B2 0.9700 ?
C5B C6 1.507(12) ?
C5B H5B1 0.9700 ?
C5B H5B2 0.9700 ?
C6 N7 1.4710(19) yes
C6 H6A 0.9800 ?
C6 H6B 0.9800 ?
N7 C8 1.334(2) yes
N7 H7 0.8600 ?
C8 O1 1.2232(19) yes

loop_
_geom_hbond_atom_site_label_D
_geom_hbond_atom_site_label_H
_geom_hbond_atom_site_label_A
_geom_hbond_site_symmetry_A
_geom_hbond_distance_DH
_geom_hbond_distance_HA
_geom_hbond_distance_DA
_geom_hbond_angle_DHA
N7 H7 O1 4_657 0.86 2.03 2.8781(17) 171

loop_
_geom_torsion_atom_site_label_1
_geom_torsion_atom_site_label_2
_geom_torsion_atom_site_label_3
_geom_torsion_atom_site_label_4
_geom_torsion
C8 C1 C2A C3A -49.1(4)
C6 C1 C2A C3A 47.8(4)
C1 C2A C3A C4A -51.1(5)
C2A C3A C4A C5A 5.1(5)
C3A C4A C5A C6 41.9(5)
C8 C1 C2B C3B -108.3(16)
C6 C1 C2B C3B -12(2)
C1 C2B C3B C4B 50(2)
C2B C3B C4B C5B -67(2)
C3B C4B C5B C6 56(2)
C4B C5B C6 N7 69(2)
C4B C5B C6 C1 -24(2)
C4A C5A C6 N7 56.2(5)
C4A C5A C6 C1 -44.6(5)
C2B C1 C6 N7 -108.4(11)
C2A C1 C6 N7 -118.6(3)
C8 C1 C6 N7 0.16(10)
C2B C1 C6 C5B -1.3(14)
C8 C1 C6 C5B 107.3(9)
C2A C1 C6 C5A 0.8(3)
C8 C1 C6 C5A 119.6(2)
C5B C6 N7 C8 -108.3(7)
C5A C6 N7 C8 -118.5(2)
C1 C6 N7 C8 -0.18(12)
C6 N7 C8 O1 178.67(17)
C6 N7 C8 C1 0.19(12)
C2B C1 C8 O1 -53.7(7)
C2A C1 C8 O1 -65.1(3)
C6 C1 C8 O1 -178.60(18)
C2B C1 C8 N7 124.7(6)
C2A C1 C8 N7 113.3(3)
C6 C1 C8 N7 -0.18(12)
